data_4086877
loop_
_publ_author_name
'Drover, Marcus W.'
'Bowes, Eric G.'
'Love, Jennifer A.'
'Schafer, Laurel L.'

_publ_section_title
;
 Accessing \d-B--H Coordinated Complexes of Rh(I) and Ir(I) Using Mono-
 and Dihydroboranes: Cooperative Stabilization by a Phosphoramidate
 Coligand
;
_journal_name_full Organometallics
_journal_paper_doi 10.1021/acs.organomet.6b00784
_journal_year 2016
_chemical_formula_moiety 'C38 H31 B F15 N O3 P Rh'
_chemical_formula_sum 'C38 H31 B F15 N O3 P Rh'
_chemical_formula_weight 979.33
_space_group_crystal_system monoclinic
_space_group_IT_number 14
_space_group_name_Hall '-P 2ybc'
_space_group_name_H-M_alt 'P 1 21/c 1'
_symmetry_space_group_name_Hall '-P 2ybc'
_symmetry_space_group_name_H-M 'P 1 21/c 1'
_atom_sites_solution_hydrogens geom
_atom_sites_solution_primary dual
_audit_creation_date 2016-09-29
_audit_creation_method
;
Olex2 1.2
(compiled Sep  9 2016 15:39:09 for OlexSys, GUI svn.r5227)
;
_cell_angle_alpha 90
_cell_angle_beta 94.230(5)
_cell_angle_gamma 90
_cell_formula_units_Z 4
_cell_length_a 10.307(3)
_cell_length_b 16.551(4)
_cell_length_c 22.006(5)
_cell_measurement_reflns_used 9894
_cell_measurement_temperature 90
_cell_measurement_theta_max 22.613
_cell_measurement_theta_min 2.457
_cell_volume 3743.8(17)
_computing_cell_refinement 'SAINT v8.34A (Bruker, 2013)'
_computing_data_reduction 'SAINT v8.34A (Bruker, 2013)'
_computing_molecular_graphics 'Olex2 (Dolomanov et al., 2009)'
_computing_publication_material 'Olex2 (Dolomanov et al., 2009)'
_computing_structure_refinement 'ShelXL (Sheldrick, 2015)'
_computing_structure_solution 'ShelXT (Sheldrick, 2015)'
_diffrn_ambient_temperature 90
_diffrn_measured_fraction_theta_full 0.999
_diffrn_measured_fraction_theta_max 0.961
_diffrn_measurement_device_type 'Apex Duo II'
_diffrn_radiation_type MoK\a
_diffrn_radiation_wavelength 0.71073
_diffrn_reflns_av_R_equivalents 0.0822
_diffrn_reflns_av_unetI/netI 0.0569
_diffrn_reflns_Laue_measured_fraction_full 0.999
_diffrn_reflns_Laue_measured_fraction_max 0.961
_diffrn_reflns_limit_h_max 14
_diffrn_reflns_limit_h_min -14
_diffrn_reflns_limit_k_max 16
_diffrn_reflns_limit_k_min -22
_diffrn_reflns_limit_l_max 30
_diffrn_reflns_limit_l_min -30
_diffrn_reflns_number 67588
_diffrn_reflns_point_group_measured_fraction_full 0.999
_diffrn_reflns_point_group_measured_fraction_max 0.961
_diffrn_reflns_theta_full 26.000
_diffrn_reflns_theta_max 29.476
_diffrn_reflns_theta_min 1.230
_exptl_absorpt_coefficient_mu 0.615
_exptl_absorpt_correction_T_max 0.9346
_exptl_absorpt_correction_T_min 0.7741
_exptl_absorpt_correction_type multi-scan
_exptl_absorpt_process_details
'SADABS-2014/5 (Bruker,2014) was used for absorption correction. wR2(int) was 0.0906 before and 0.0604 after correction. The Ratio of minimum to maximum transmission is 0.8283. The \l/2 correction factor is 0.00150.'
_exptl_crystal_colour 'clear yellow'
_exptl_crystal_colour_lustre clear
_exptl_crystal_colour_primary yellow
_exptl_crystal_density_diffrn 1.738
_exptl_crystal_description block
_exptl_crystal_F_000 1960
_exptl_crystal_size_max 0.2
_exptl_crystal_size_mid 0.16
_exptl_crystal_size_min 0.11
_refine_diff_density_max 2.945
_refine_diff_density_min -1.116
_refine_diff_density_rms 0.162
_refine_ls_extinction_method none
_refine_ls_goodness_of_fit_ref 1.112
_refine_ls_hydrogen_treatment constr
_refine_ls_matrix_type full
_refine_ls_number_parameters 546
_refine_ls_number_reflns 10188
_refine_ls_number_restraints 606
_refine_ls_restrained_S_all 1.080
_refine_ls_R_factor_all 0.0878
_refine_ls_R_factor_gt 0.0722
_refine_ls_shift/su_max 0.000
_refine_ls_shift/su_mean 0.000
_refine_ls_structure_factor_coef Fsqd
_refine_ls_weighting_details 'w=1/[\s^2^(Fo^2^)+(0.0831P)^2^+45.1726P] where P=(Fo^2^+2Fc^2^)/3'
_refine_ls_weighting_scheme calc
_refine_ls_wR_factor_gt 0.1892
_refine_ls_wR_factor_ref 0.2061
_reflns_Friedel_coverage 0.000
_reflns_number_gt 8758
_reflns_number_total 10188
_reflns_threshold_expression 'I > 2\s(I)'
_cod_data_source_file om6b00784_si_002.cif
_cod_data_source_block Complex_21
_cod_original_cell_volume 3743.6(16)
_cod_database_code 4086877
_shelx_space_group_comment
;
The symmetry employed for this shelxl refinement is uniquely defined
by the following loop, which should always be used as a source of
symmetry information in preference to the above space-group names.
They are only intended as comments.
;
_olex2_refinement_description
;
1. Twinned data refinement
 Scales: 0.7753(14) 0.2247(14)
2. Fixed Uiso
 At 1.2 times of:
  All C(H) groups, All C(H,H) groups
 At 1.5 times of:
  All C(H,H,H) groups
3. Rigid body (RIGU) restrains
 All non-hydrogen atoms
 with sigma for 1-2 distances of 0.004 and sigma for 1-3 distances of 0.004
4.a Ternary CH refined with riding coordinates:
 C5(H5), C1(H1), C2(H2), C6(H6)
4.b Secondary CH2 refined with riding coordinates:
 C19(H19A,H19B), C7(H7A,H7B), C4(H4A,H4B), C3(H3A,H3B), C17(H17A,H17B), C8(H8A,
 H8B)
4.c Aromatic/amide H refined with riding coordinates:
 C11(H11), C12(H12), C13(H13)
4.d Idealised Me refined as rotating group:
 C15(H15A,H15B,H15C), C16(H16A,H16B,H16C), C20(H20A,H20B,H20C), C18(H18A,H18B,
 H18C)
;
_shelx_shelxl_version_number 2016/4
_olex2_submission_special_instructions 'No special instructions were received'

loop_
_space_group_symop_operation_xyz
'x, y, z'
'-x, y+1/2, -z+1/2'
'-x, -y, -z'
'x, -y-1/2, z-1/2'

loop_
_atom_site_label
_atom_site_type_symbol
_atom_site_fract_x
_atom_site_fract_y
_atom_site_fract_z
_atom_site_U_iso_or_equiv
_atom_site_adp_type
_atom_site_occupancy
_atom_site_site_symmetry_order
_atom_site_calc_flag
_atom_site_refinement_flags_posn
_atom_site_refinement_flags_adp
Rh1 Rh 0.29404(5) 0.15338(3) 0.36441(2) 0.00766(12) Uani 1 1 d . U
P1 P 0.65706(16) 0.28722(10) 0.44959(7) 0.0083(3) Uani 1 1 d . U
F14 F 1.0987(4) 0.4593(3) 0.53841(19) 0.0161(8) Uani 1 1 d . U
F13 F 1.0186(4) 0.5615(3) 0.6248(2) 0.0189(9) Uani 1 1 d . U
F11 F 0.6914(4) 0.3794(3) 0.66979(17) 0.0137(8) Uani 1 1 d . U
F6 F 0.8104(4) 0.2314(3) 0.69788(18) 0.0176(9) Uani 1 1 d . U
F9 F 1.0745(4) 0.0237(3) 0.56183(19) 0.0156(8) Uani 1 1 d . U
F10 F 0.9086(4) 0.1267(3) 0.50535(17) 0.0143(8) Uani 1 1 d . U
F1 F 0.5430(4) 0.3812(2) 0.56665(18) 0.0123(8) Uani 1 1 d . U
F8 F 1.1143(4) 0.0224(3) 0.68468(19) 0.0183(9) Uani 1 1 d . U
F15 F 0.9790(4) 0.3186(3) 0.51650(18) 0.0141(8) Uani 1 1 d . U
F2 F 0.2956(4) 0.3592(3) 0.58705(19) 0.0162(8) Uani 1 1 d . U
F5 F 0.6242(4) 0.1036(2) 0.6122(2) 0.0167(8) Uani 1 1 d . U
F7 F 0.9784(5) 0.1273(3) 0.75297(19) 0.0216(10) Uani 1 1 d . U
F4 F 0.3755(5) 0.0836(3) 0.6292(2) 0.0233(10) Uani 1 1 d . U
F3 F 0.2051(4) 0.2107(3) 0.6155(2) 0.0199(9) Uani 1 1 d . U
F12 F 0.8101(5) 0.5197(3) 0.68882(19) 0.0193(9) Uani 1 1 d . U
O3 O 0.7051(5) 0.2524(3) 0.3885(2) 0.0127(9) Uani 1 1 d . U
O1 O 0.7424(4) 0.2480(3) 0.50097(19) 0.0086(8) Uani 1 1 d . U
O2 O 0.6954(5) 0.3791(3) 0.4534(2) 0.0123(9) Uani 1 1 d . U
C27 C 0.8525(6) 0.1860(4) 0.5992(3) 0.0095(11) Uani 1 1 d . U
C19 C 0.8402(7) 0.2601(5) 0.3723(3) 0.0181(14) Uani 1 1 d . U
H19A H 0.898292 0.272103 0.409046 0.022 Uiso 1 1 calc R .
H19B H 0.847680 0.304531 0.342658 0.022 Uiso 1 1 calc R .
C37 C 0.8503(7) 0.4697(4) 0.6452(3) 0.0137(12) Uani 1 1 d . U
C29 C 1.0089(6) 0.0759(4) 0.5950(3) 0.0099(11) Uani 1 1 d . U
C21 C 0.6005(6) 0.2445(4) 0.5913(3) 0.0091(10) Uani 1 1 d . U
C30 C 1.0299(7) 0.0744(4) 0.6578(3) 0.0114(12) Uani 1 1 d . U
C28 C 0.9216(6) 0.1312(4) 0.5670(3) 0.0092(11) Uani 1 1 d . U
C36 C 0.9556(7) 0.4909(4) 0.6140(3) 0.0130(12) Uani 1 1 d . U
C11 C 0.3311(7) 0.0815(4) 0.4497(3) 0.0124(11) Uani 1 1 d . U
H11 H 0.346573 0.024889 0.449023 0.015 Uiso 1 1 calc R .
C22 C 0.5476(7) 0.1713(4) 0.6056(3) 0.0107(11) Uani 1 1 d . U
N1 N 0.5061(5) 0.2791(3) 0.4482(3) 0.0095(10) Uani 1 1 d . U
C38 C 0.7893(6) 0.3964(4) 0.6338(3) 0.0102(10) Uani 1 1 d . U
C15 C 0.2536(6) 0.3354(4) 0.4318(3) 0.0143(12) Uani 1 1 d . U
H15A H 0.298389 0.355959 0.397204 0.021 Uiso 1 1 calc GR .
H15B H 0.284640 0.364431 0.468888 0.021 Uiso 1 1 calc GR .
H15C H 0.159656 0.343693 0.424105 0.021 Uiso 1 1 calc GR .
C34 C 0.9306(7) 0.3672(4) 0.5593(3) 0.0116(11) Uani 1 1 d . U
C16 C 0.5732(7) 0.0983(4) 0.4495(3) 0.0150(13) Uani 1 1 d . U
H16A H 0.565938 0.039595 0.444603 0.022 Uiso 1 1 calc GR .
H16B H 0.621753 0.110669 0.488382 0.022 Uiso 1 1 calc GR .
H16C H 0.619227 0.120923 0.415990 0.022 Uiso 1 1 calc GR .
C14 C 0.2815(6) 0.2461(4) 0.4399(3) 0.0086(10) Uani 1 1 d . U
C5 C 0.2412(7) 0.0568(4) 0.3030(3) 0.0128(12) Uani 1 1 d . U
H5 H 0.217530 0.005427 0.323389 0.015 Uiso 1 1 calc R .
C1 C 0.3549(7) 0.2371(4) 0.2996(3) 0.0141(12) Uani 1 1 d . U
H1 H 0.376744 0.291595 0.317146 0.017 Uiso 1 1 calc R .
C9 C 0.4170(6) 0.2200(4) 0.4472(3) 0.0082(10) Uani 1 1 d . U
C20 C 0.8782(7) 0.1806(5) 0.3446(4) 0.0216(15) Uani 1 1 d . U
H20A H 0.881619 0.187056 0.300437 0.032 Uiso 1 1 calc GR .
H20B H 0.813742 0.139228 0.352768 0.032 Uiso 1 1 calc GR .
H20C H 0.963942 0.163964 0.362514 0.032 Uiso 1 1 calc GR .
C24 C 0.3327(7) 0.2215(4) 0.6084(3) 0.0135(12) Uani 1 1 d . U
C10 C 0.4399(6) 0.1346(4) 0.4488(3) 0.0100(11) Uani 1 1 d . U
C33 C 0.8228(6) 0.3427(4) 0.5885(3) 0.0088(10) Uani 1 1 d . U
C23 C 0.4174(7) 0.1582(4) 0.6148(3) 0.0140(11) Uani 1 1 d . U
C25 C 0.3779(6) 0.2966(4) 0.5935(3) 0.0109(11) Uani 1 1 d . U
C7 C 0.4402(7) 0.1102(5) 0.2514(3) 0.0171(13) Uani 1 1 d . U
H7A H 0.385711 0.103594 0.212740 0.021 Uiso 1 1 calc R .
H7B H 0.524878 0.083527 0.246691 0.021 Uiso 1 1 calc R .
C35 C 0.9973(6) 0.4386(4) 0.5702(3) 0.0112(11) Uani 1 1 d . U
C4 C 0.1416(7) 0.0848(5) 0.2531(3) 0.0172(13) Uani 1 1 d . U
H4A H 0.053214 0.078024 0.267186 0.021 Uiso 1 1 calc R .
H4B H 0.147984 0.050381 0.216640 0.021 Uiso 1 1 calc R .
C31 C 0.9618(7) 0.1277(4) 0.6917(3) 0.0130(12) Uani 1 1 d . U
C2 C 0.2205(7) 0.2238(4) 0.2884(3) 0.0133(12) Uani 1 1 d . U
H2 H 0.165400 0.270524 0.299547 0.016 Uiso 1 1 calc R .
C26 C 0.5094(6) 0.3068(4) 0.5848(3) 0.0097(11) Uani 1 1 d . U
B1 B 0.7507(7) 0.2564(4) 0.5700(3) 0.0075(11) Uani 1 1 d . U
C3 C 0.1608(8) 0.1733(5) 0.2354(3) 0.0185(14) Uani 1 1 d . U
H3A H 0.218119 0.175708 0.201304 0.022 Uiso 1 1 calc R .
H3B H 0.075606 0.196676 0.221048 0.022 Uiso 1 1 calc R .
C12 C 0.2020(7) 0.1085(4) 0.4516(3) 0.0162(13) Uani 1 1 d . U
H12 H 0.132966 0.071386 0.455901 0.019 Uiso 1 1 calc R .
C17 C 0.6089(8) 0.4431(4) 0.4309(4) 0.0201(14) Uani 1 1 d . U
H17A H 0.641258 0.495467 0.447563 0.024 Uiso 1 1 calc R .
H17B H 0.521277 0.433785 0.445218 0.024 Uiso 1 1 calc R .
C32 C 0.8747(7) 0.1811(4) 0.6614(3) 0.0126(12) Uani 1 1 d . U
C8 C 0.4625(7) 0.2011(5) 0.2644(3) 0.0163(13) Uani 1 1 d . U
H8A H 0.546992 0.208452 0.288174 0.020 Uiso 1 1 calc R .
H8B H 0.466455 0.230351 0.225331 0.020 Uiso 1 1 calc R .
C6 C 0.3736(8) 0.0701(4) 0.3028(3) 0.0149(12) Uani 1 1 d . U
H6 H 0.427167 0.026587 0.323888 0.018 Uiso 1 1 calc R .
C18 C 0.5991(10) 0.4469(6) 0.3620(4) 0.033(2) Uani 1 1 d . U
H18A H 0.579473 0.392965 0.345385 0.049 Uiso 1 1 calc GR .
H18B H 0.681905 0.465773 0.348020 0.049 Uiso 1 1 calc GR .
H18C H 0.529539 0.484358 0.348087 0.049 Uiso 1 1 calc GR .
C13 C 0.1781(7) 0.1913(4) 0.4469(3) 0.0141(12) Uani 1 1 d . U
H13 H 0.091885 0.211043 0.448409 0.017 Uiso 1 1 calc R .

loop_
_atom_site_aniso_label
_atom_site_aniso_U_11
_atom_site_aniso_U_22
_atom_site_aniso_U_33
_atom_site_aniso_U_23
_atom_site_aniso_U_13
_atom_site_aniso_U_12
Rh1 0.00824(19) 0.0091(2) 0.00563(18) -0.00006(18) 0.00030(15) -0.00161(19)
P1 0.0089(7) 0.0075(7) 0.0083(6) 0.0009(5) -0.0007(5) -0.0009(6)
F14 0.0102(18) 0.018(2) 0.020(2) 0.0051(16) 0.0027(15) -0.0034(16)
F13 0.021(2) 0.0103(19) 0.024(2) -0.0026(16) -0.0042(17) -0.0087(16)
F11 0.0146(19) 0.0153(19) 0.0121(17) -0.0046(15) 0.0068(15) -0.0017(15)
F6 0.023(2) 0.020(2) 0.0088(17) -0.0034(15) 0.0017(15) 0.0083(17)
F9 0.0160(19) 0.017(2) 0.0146(18) -0.0022(16) 0.0034(15) 0.0071(16)
F10 0.019(2) 0.0159(19) 0.0079(16) -0.0003(14) 0.0011(14) 0.0072(16)
F1 0.0109(18) 0.0096(18) 0.0164(19) 0.0028(15) 0.0024(15) -0.0006(14)
F8 0.018(2) 0.019(2) 0.0178(19) 0.0046(16) -0.0039(16) 0.0058(17)
F15 0.0121(18) 0.0165(19) 0.0140(18) -0.0046(15) 0.0035(15) -0.0004(15)
F2 0.0139(18) 0.014(2) 0.0215(19) 0.0006(16) 0.0047(15) 0.0042(15)
F5 0.0175(19) 0.0068(17) 0.027(2) 0.0013(16) 0.0070(17) 0.0003(15)
F7 0.029(2) 0.028(2) 0.0076(17) 0.0017(16) -0.0043(16) 0.0071(19)
F4 0.022(2) 0.012(2) 0.037(3) -0.0002(19) 0.012(2) -0.0067(17)
F3 0.0099(18) 0.022(2) 0.029(2) -0.0050(18) 0.0089(17) -0.0047(17)
F12 0.027(2) 0.014(2) 0.0174(19) -0.0084(16) 0.0046(17) -0.0007(17)
O3 0.0085(19) 0.019(2) 0.0099(18) -0.0020(17) -0.0006(15) 0.0000(17)
O1 0.009(2) 0.011(2) 0.0062(16) -0.0003(15) 0.0004(15) 0.0011(17)
O2 0.010(2) 0.008(2) 0.017(2) 0.0025(17) -0.0050(17) -0.0030(16)
C27 0.007(3) 0.009(3) 0.013(2) 0.000(2) 0.005(2) -0.001(2)
C19 0.011(3) 0.025(4) 0.019(3) -0.005(3) 0.004(2) -0.002(3)
C37 0.019(3) 0.007(3) 0.014(3) -0.002(2) 0.000(2) 0.003(2)
C29 0.012(3) 0.007(3) 0.012(2) 0.001(2) 0.005(2) -0.001(2)
C21 0.012(2) 0.009(2) 0.006(2) -0.003(2) 0.001(2) -0.004(2)
C30 0.013(3) 0.009(3) 0.011(2) 0.002(2) -0.002(2) 0.001(2)
C28 0.011(3) 0.009(3) 0.007(2) 0.0005(19) 0.001(2) -0.001(2)
C36 0.014(3) 0.006(3) 0.018(3) -0.001(2) -0.004(2) -0.004(2)
C11 0.022(3) 0.009(3) 0.006(2) 0.002(2) 0.002(2) -0.005(2)
C22 0.011(3) 0.009(3) 0.012(3) -0.001(2) 0.001(2) -0.003(2)
N1 0.008(2) 0.008(2) 0.013(2) -0.0008(19) 0.0025(18) 0.0000(18)
C38 0.010(2) 0.013(3) 0.008(2) 0.000(2) 0.002(2) 0.000(2)
C15 0.009(3) 0.013(3) 0.021(3) -0.003(2) 0.002(2) 0.001(2)
C34 0.015(3) 0.010(3) 0.010(2) -0.001(2) 0.000(2) 0.000(2)
C16 0.016(3) 0.008(3) 0.021(3) 0.002(2) -0.002(2) 0.000(2)
C14 0.007(2) 0.014(3) 0.005(2) -0.002(2) 0.0000(19) -0.001(2)
C5 0.020(3) 0.008(3) 0.010(2) -0.005(2) 0.000(2) -0.004(2)
C1 0.020(3) 0.015(3) 0.008(2) 0.006(2) 0.002(2) -0.004(2)
C9 0.007(2) 0.010(2) 0.007(2) 0.000(2) -0.0002(19) -0.0003(19)
C20 0.011(3) 0.029(4) 0.025(4) -0.006(3) 0.002(3) 0.003(3)
C24 0.011(3) 0.016(3) 0.014(3) -0.003(2) 0.005(2) -0.003(2)
C10 0.014(3) 0.011(3) 0.004(2) 0.003(2) 0.000(2) 0.000(2)
C33 0.008(2) 0.011(2) 0.007(2) 0.001(2) -0.0011(18) 0.000(2)
C23 0.015(3) 0.011(3) 0.016(3) -0.001(2) 0.005(2) -0.005(2)
C25 0.009(2) 0.013(3) 0.011(3) -0.003(2) -0.001(2) 0.001(2)
C7 0.016(3) 0.025(3) 0.011(3) -0.005(2) 0.005(2) -0.002(3)
C35 0.009(3) 0.013(3) 0.011(3) 0.004(2) -0.003(2) -0.002(2)
C4 0.014(3) 0.024(3) 0.013(3) -0.006(2) -0.001(2) -0.006(3)
C31 0.015(3) 0.014(3) 0.009(2) 0.000(2) -0.001(2) 0.000(2)
C2 0.019(3) 0.013(3) 0.008(2) 0.004(2) -0.001(2) 0.002(2)
C26 0.009(2) 0.012(3) 0.008(2) 0.000(2) 0.001(2) -0.002(2)
B1 0.009(3) 0.008(3) 0.005(2) -0.002(2) -0.001(2) -0.002(2)
C3 0.020(3) 0.025(3) 0.011(3) 0.001(2) -0.002(2) 0.002(3)
C12 0.021(3) 0.019(3) 0.010(3) 0.001(2) 0.004(2) -0.010(2)
C17 0.021(4) 0.008(3) 0.031(4) 0.006(3) 0.001(3) -0.003(3)
C32 0.016(3) 0.010(3) 0.012(2) -0.001(2) 0.002(2) 0.000(2)
C8 0.017(3) 0.024(3) 0.009(3) 0.000(2) 0.003(2) -0.009(3)
C6 0.021(3) 0.013(3) 0.010(3) -0.003(2) 0.002(2) -0.002(2)
C18 0.045(5) 0.025(4) 0.027(4) 0.013(3) -0.002(4) -0.003(4)
C13 0.010(3) 0.022(3) 0.011(3) 0.000(2) 0.003(2) -0.001(2)

loop_
_atom_type_symbol
_atom_type_description
_atom_type_scat_dispersion_real
_atom_type_scat_dispersion_imag
_atom_type_scat_source
C C 0.0033 0.0016 'International Tables Vol C Tables 4.2.6.8 and 6.1.1.4'
H H 0.0000 0.0000 'International Tables Vol C Tables 4.2.6.8 and 6.1.1.4'
B B 0.0013 0.0007 'International Tables Vol C Tables 4.2.6.8 and 6.1.1.4'
F F 0.0171 0.0103 'International Tables Vol C Tables 4.2.6.8 and 6.1.1.4'
N N 0.0061 0.0033 'International Tables Vol C Tables 4.2.6.8 and 6.1.1.4'
O O 0.0106 0.0060 'International Tables Vol C Tables 4.2.6.8 and 6.1.1.4'
P P 0.1023 0.0942 'International Tables Vol C Tables 4.2.6.8 and 6.1.1.4'
Rh Rh -1.1178 0.9187 'International Tables Vol C Tables 4.2.6.8 and 6.1.1.4'

loop_
_geom_angle_atom_site_label_1
_geom_angle_atom_site_label_2
_geom_angle_atom_site_label_3
_geom_angle
C11 Rh1 C14 76.2(2)
C11 Rh1 C9 63.9(2)
C11 Rh1 C10 36.4(2)
C11 Rh1 C12 35.9(3)
C11 Rh1 C13 63.5(3)
C14 Rh1 C9 36.2(2)
C14 Rh1 C10 64.8(2)
C14 Rh1 C12 64.1(2)
C14 Rh1 C13 35.8(2)
C5 Rh1 C11 98.8(3)
C5 Rh1 C14 160.3(2)
C5 Rh1 C9 156.4(2)
C5 Rh1 C10 121.7(3)
C5 Rh1 C12 100.5(3)
C5 Rh1 C13 124.9(3)
C1 Rh1 C11 151.1(3)
C1 Rh1 C14 94.9(3)
C1 Rh1 C5 97.9(3)
C1 Rh1 C9 92.5(2)
C1 Rh1 C10 114.8(3)
C1 Rh1 C2 38.7(3)
C1 Rh1 C12 157.6(3)
C1 Rh1 C6 81.3(3)
C1 Rh1 C13 122.9(3)
C10 Rh1 C9 35.2(2)
C10 Rh1 C12 64.9(2)
C10 Rh1 C13 75.6(2)
C2 Rh1 C11 168.7(3)
C2 Rh1 C14 99.6(2)
C2 Rh1 C5 81.6(3)
C2 Rh1 C9 118.7(2)
C2 Rh1 C10 150.7(3)
C2 Rh1 C12 132.8(3)
C2 Rh1 C6 89.2(3)
C2 Rh1 C13 106.9(3)
C12 Rh1 C9 75.3(2)
C12 Rh1 C13 34.9(3)
C6 Rh1 C11 98.0(3)
C6 Rh1 C14 160.7(3)
C6 Rh1 C5 37.7(3)
C6 Rh1 C9 124.7(3)
C6 Rh1 C10 99.5(3)
C6 Rh1 C12 121.1(3)
C6 Rh1 C13 155.4(3)
C13 Rh1 C9 63.8(2)
O1 P1 O3 106.0(3)
O1 P1 O2 104.0(3)
O1 P1 N1 119.9(3)
O2 P1 O3 107.8(3)
N1 P1 O3 109.2(3)
N1 P1 O2 109.3(3)
C19 O3 P1 122.6(4)
B1 O1 P1 133.5(4)
C17 O2 P1 122.8(4)
C28 C27 B1 126.6(5)
C32 C27 C28 114.7(6)
C32 C27 B1 118.6(6)
O3 C19 H19A 110.2
O3 C19 H19B 110.2
O3 C19 C20 107.5(6)
H19A C19 H19B 108.5
C20 C19 H19A 110.2
C20 C19 H19B 110.2
F12 C37 C36 119.5(6)
F12 C37 C38 120.4(6)
C36 C37 C38 120.0(6)
F9 C29 C30 118.8(6)
F9 C29 C28 121.1(6)
C30 C29 C28 120.1(6)
C22 C21 C26 113.5(6)
C22 C21 B1 124.2(6)
C26 C21 B1 121.3(6)
F8 C30 C29 120.4(6)
F8 C30 C31 121.0(6)
C31 C30 C29 118.7(6)
F10 C28 C27 122.2(6)
F10 C28 C29 114.7(5)
C27 C28 C29 123.1(6)
F13 C36 C37 121.4(6)
F13 C36 C35 119.6(6)
C37 C36 C35 119.0(6)
Rh1 C11 H11 122.0
C10 C11 Rh1 75.2(4)
C10 C11 H11 118.3
C12 C11 Rh1 75.6(4)
C12 C11 H11 118.3
C12 C11 C10 123.4(6)
F5 C22 C21 120.6(6)
F5 C22 C23 114.3(6)
C21 C22 C23 125.1(6)
C9 N1 P1 138.1(5)
F11 C38 C37 115.1(6)
F11 C38 C33 121.2(6)
C37 C38 C33 123.7(6)
H15A C15 H15B 109.5
H15A C15 H15C 109.5
H15B C15 H15C 109.5
C14 C15 H15A 109.5
C14 C15 H15B 109.5
C14 C15 H15C 109.5
F15 C34 C33 119.7(6)
F15 C34 C35 115.0(6)
C35 C34 C33 125.3(6)
H16A C16 H16B 109.5
H16A C16 H16C 109.5
H16B C16 H16C 109.5
C10 C16 H16A 109.5
C10 C16 H16B 109.5
C10 C16 H16C 109.5
C15 C14 Rh1 126.5(4)
C9 C14 Rh1 77.0(4)
C9 C14 C15 118.3(6)
C13 C14 Rh1 74.4(4)
C13 C14 C15 120.0(6)
C13 C14 C9 121.3(6)
Rh1 C5 H5 114.2
C4 C5 Rh1 110.8(5)
C4 C5 H5 114.2
C6 C5 Rh1 71.1(4)
C6 C5 H5 114.2
C6 C5 C4 124.4(6)
Rh1 C1 H1 113.5
C2 C1 Rh1 71.2(4)
C2 C1 H1 113.5
C2 C1 C8 126.6(6)
C8 C1 Rh1 110.5(5)
C8 C1 H1 113.5
N1 C9 Rh1 131.9(4)
N1 C9 C14 115.8(6)
N1 C9 C10 127.4(6)
C14 C9 Rh1 66.8(3)
C10 C9 Rh1 69.1(3)
C10 C9 C14 116.7(6)
C19 C20 H20A 109.5
C19 C20 H20B 109.5
C19 C20 H20C 109.5
H20A C20 H20B 109.5
H20A C20 H20C 109.5
H20B C20 H20C 109.5
F3 C24 C23 120.5(6)
F3 C24 C25 119.9(6)
C23 C24 C25 119.5(6)
C11 C10 Rh1 68.3(4)
C11 C10 C16 118.3(6)
C11 C10 C9 118.7(6)
C16 C10 Rh1 126.9(4)
C9 C10 Rh1 75.7(4)
C9 C10 C16 123.0(6)
C38 C33 B1 126.6(5)
C34 C33 C38 113.2(6)
C34 C33 B1 120.2(5)
F4 C23 C22 120.4(6)
F4 C23 C24 120.8(6)
C24 C23 C22 118.8(6)
F2 C25 C24 120.0(6)
F2 C25 C26 120.5(6)
C24 C25 C26 119.5(6)
H7A C7 H7B 108.1
C8 C7 H7A 109.5
C8 C7 H7B 109.5
C6 C7 H7A 109.5
C6 C7 H7B 109.5
C6 C7 C8 110.8(6)
F14 C35 C36 119.6(6)
F14 C35 C34 121.7(6)
C34 C35 C36 118.7(6)
C5 C4 H4A 109.1
C5 C4 H4B 109.1
C5 C4 C3 112.5(6)
H4A C4 H4B 107.8
C3 C4 H4A 109.1
C3 C4 H4B 109.1
F7 C31 C30 120.4(6)
F7 C31 C32 120.8(6)
C30 C31 C32 118.9(6)
Rh1 C2 H2 114.0
C1 C2 Rh1 70.1(4)
C1 C2 H2 114.0
C1 C2 C3 123.7(6)
C3 C2 Rh1 113.5(5)
C3 C2 H2 114.0
F1 C26 C21 121.3(6)
F1 C26 C25 115.1(6)
C25 C26 C21 123.5(6)
O1 B1 C27 108.0(5)
O1 B1 C21 106.6(5)
O1 B1 C33 108.4(5)
C21 B1 C27 112.5(5)
C33 B1 C27 104.6(5)
C33 B1 C21 116.5(5)
C4 C3 H3A 109.1
C4 C3 H3B 109.1
C2 C3 C4 112.5(6)
C2 C3 H3A 109.1
C2 C3 H3B 109.1
H3A C3 H3B 107.8
Rh1 C12 H12 130.1
C11 C12 Rh1 68.5(4)
C11 C12 H12 120.9
C13 C12 Rh1 72.9(4)
C13 C12 C11 118.2(6)
C13 C12 H12 120.9
O2 C17 H17A 109.3
O2 C17 H17B 109.3
O2 C17 C18 111.6(7)
H17A C17 H17B 108.0
C18 C17 H17A 109.3
C18 C17 H17B 109.3
F6 C32 C27 119.9(6)
F6 C32 C31 115.5(6)
C27 C32 C31 124.6(6)
C1 C8 C7 111.9(6)
C1 C8 H8A 109.2
C1 C8 H8B 109.2
C7 C8 H8A 109.2
C7 C8 H8B 109.2
H8A C8 H8B 107.9
Rh1 C6 H6 113.3
C5 C6 Rh1 71.2(4)
C5 C6 C7 124.8(7)
C5 C6 H6 113.3
C7 C6 Rh1 114.0(5)
C7 C6 H6 113.3
C17 C18 H18A 109.5
C17 C18 H18B 109.5
C17 C18 H18C 109.5
H18A C18 H18B 109.5
H18A C18 H18C 109.5
H18B C18 H18C 109.5
Rh1 C13 H13 130.9
C14 C13 Rh1 69.8(4)
C14 C13 H13 119.7
C12 C13 Rh1 72.3(4)
C12 C13 C14 120.5(7)
C12 C13 H13 119.7

loop_
_geom_bond_atom_site_label_1
_geom_bond_atom_site_label_2
_geom_bond_distance
Rh1 C11 2.232(6)
Rh1 C14 2.272(6)
Rh1 C5 2.139(6)
Rh1 C1 2.117(6)
Rh1 C9 2.409(6)
Rh1 C10 2.323(6)
Rh1 C2 2.132(6)
Rh1 C12 2.324(7)
Rh1 C6 2.138(7)
Rh1 C13 2.331(7)
P1 O3 1.575(5)
P1 O1 1.525(5)
P1 O2 1.573(5)
P1 N1 1.560(6)
F14 C35 1.344(8)
F13 C36 1.350(8)
F11 C38 1.357(7)
F6 C32 1.362(8)
F9 C29 1.344(7)
F10 C28 1.355(7)
F1 C26 1.348(7)
F8 C30 1.331(8)
F15 C34 1.361(8)
F2 C25 1.340(8)
F5 C22 1.373(8)
F7 C31 1.347(7)
F4 C23 1.353(8)
F3 C24 1.348(8)
F12 C37 1.356(8)
O3 C19 1.469(8)
O1 B1 1.522(7)
O2 C17 1.448(9)
C27 C28 1.380(9)
C27 B1 1.663(10)
C27 C32 1.375(9)
C19 H19A 0.9900
C19 H19B 0.9900
C19 C20 1.514(11)
C37 C36 1.371(10)
C37 C38 1.382(9)
C29 C30 1.383(9)
C29 C28 1.395(9)
C21 C22 1.376(9)
C21 C26 1.394(9)
C21 B1 1.661(10)
C30 C31 1.381(10)
C36 C35 1.387(10)
C11 H11 0.9500
C11 C10 1.426(9)
C11 C12 1.407(11)
C22 C23 1.388(9)
N1 C9 1.341(8)
C38 C33 1.398(9)
C15 H15A 0.9800
C15 H15B 0.9800
C15 H15C 0.9800
C15 C14 1.514(9)
C34 C33 1.384(9)
C34 C35 1.379(9)
C16 H16A 0.9800
C16 H16B 0.9800
C16 H16C 0.9800
C16 C10 1.499(9)
C14 C9 1.459(9)
C14 C13 1.417(9)
C5 H5 1.0000
C5 C4 1.519(10)
C5 C6 1.383(10)
C1 H1 1.0000
C1 C2 1.407(10)
C1 C8 1.519(10)
C9 C10 1.434(9)
C20 H20A 0.9800
C20 H20B 0.9800
C20 H20C 0.9800
C24 C23 1.365(10)
C24 C25 1.376(10)
C33 B1 1.647(9)
C25 C26 1.393(9)
C7 H7A 0.9900
C7 H7B 0.9900
C7 C8 1.546(11)
C7 C6 1.519(10)
C4 H4A 0.9900
C4 H4B 0.9900
C4 C3 1.531(11)
C31 C32 1.393(10)
C2 H2 1.0000
C2 C3 1.528(10)
C3 H3A 0.9900
C3 H3B 0.9900
C12 H12 0.9500
C12 C13 1.394(10)
C17 H17A 0.9900
C17 H17B 0.9900
C17 C18 1.512(12)
C8 H8A 0.9900
C8 H8B 0.9900
C6 H6 1.0000
C18 H18A 0.9800
C18 H18B 0.9800
C18 H18C 0.9800
C13 H13 0.9500

loop_
_geom_torsion_atom_site_label_1
_geom_torsion_atom_site_label_2
_geom_torsion_atom_site_label_3
_geom_torsion_atom_site_label_4
_geom_torsion
Rh1 C11 C10 C16 -121.3(5)
Rh1 C11 C10 C9 58.6(5)
Rh1 C11 C12 C13 -55.2(6)
Rh1 C14 C9 N1 126.9(5)
Rh1 C14 C9 C10 -49.5(5)
Rh1 C14 C13 C12 53.6(6)
Rh1 C5 C4 C3 33.3(7)
Rh1 C5 C6 C7 -106.6(7)
Rh1 C1 C2 C3 -105.6(6)
Rh1 C1 C8 C7 37.5(7)
Rh1 C9 C10 C11 -54.9(5)
Rh1 C9 C10 C16 125.0(6)
Rh1 C2 C3 C4 11.7(8)
Rh1 C12 C13 C14 -52.5(6)
P1 O3 C19 C20 139.0(5)
P1 O1 B1 C27 172.2(4)
P1 O1 B1 C21 51.1(7)
P1 O1 B1 C33 -75.0(7)
P1 O2 C17 C18 -74.3(8)
P1 N1 C9 Rh1 -92.9(8)
P1 N1 C9 C14 -174.0(5)
P1 N1 C9 C10 1.9(11)
F13 C36 C35 F14 -1.0(9)
F13 C36 C35 C34 -179.2(6)
F11 C38 C33 C34 -175.6(6)
F11 C38 C33 B1 2.3(10)
F9 C29 C30 F8 0.4(10)
F9 C29 C30 C31 -179.6(6)
F9 C29 C28 F10 0.8(9)
F9 C29 C28 C27 -179.8(6)
F8 C30 C31 F7 -0.8(11)
F8 C30 C31 C32 179.8(6)
F15 C34 C33 C38 176.3(6)
F15 C34 C33 B1 -1.8(9)
F15 C34 C35 F14 2.9(9)
F15 C34 C35 C36 -179.0(6)
F2 C25 C26 F1 -3.6(9)
F2 C25 C26 C21 179.4(6)
F5 C22 C23 F4 0.3(9)
F5 C22 C23 C24 -179.1(6)
F7 C31 C32 F6 0.2(10)
F7 C31 C32 C27 179.5(7)
F3 C24 C23 F4 -1.0(10)
F3 C24 C23 C22 178.4(6)
F3 C24 C25 F2 1.2(10)
F3 C24 C25 C26 -178.4(6)
F12 C37 C36 F13 -1.5(10)
F12 C37 C36 C35 178.8(6)
F12 C37 C38 F11 -1.2(9)
F12 C37 C38 C33 178.2(6)
O3 P1 O1 B1 178.0(5)
O3 P1 O2 C17 92.4(6)
O3 P1 N1 C9 65.0(8)
O1 P1 O3 C19 -57.3(6)
O1 P1 O2 C17 -155.3(5)
O1 P1 N1 C9 -57.5(8)
O2 P1 O3 C19 53.7(6)
O2 P1 O1 B1 64.4(6)
O2 P1 N1 C9 -177.3(7)
C37 C36 C35 F14 178.7(6)
C37 C36 C35 C34 0.5(10)
C37 C38 C33 C34 5.0(9)
C37 C38 C33 B1 -177.0(6)
C29 C30 C31 F7 179.1(6)
C29 C30 C31 C32 -0.2(10)
C21 C22 C23 F4 -179.5(6)
C21 C22 C23 C24 1.1(10)
C30 C29 C28 F10 -179.7(6)
C30 C29 C28 C27 -0.3(10)
C30 C31 C32 F6 179.5(6)
C30 C31 C32 C27 -1.2(11)
C28 C27 B1 O1 2.2(9)
C28 C27 B1 C21 119.5(7)
C28 C27 B1 C33 -113.2(7)
C28 C27 C32 F6 -179.0(6)
C28 C27 C32 C31 1.7(11)
C28 C29 C30 F8 -179.2(6)
C28 C29 C30 C31 0.9(10)
C36 C37 C38 F11 176.2(6)
C36 C37 C38 C33 -4.5(10)
C11 C12 C13 Rh1 53.1(5)
C11 C12 C13 C14 0.6(10)
C22 C21 C26 F1 -175.3(5)
C22 C21 C26 C25 1.5(9)
C22 C21 B1 O1 89.6(7)
C22 C21 B1 C27 -28.6(8)
C22 C21 B1 C33 -149.3(6)
N1 P1 O3 C19 172.3(5)
N1 P1 O1 B1 -58.0(6)
N1 P1 O2 C17 -26.2(6)
N1 C9 C10 Rh1 -127.4(6)
N1 C9 C10 C11 177.6(6)
N1 C9 C10 C16 -2.5(10)
C38 C37 C36 F13 -178.9(6)
C38 C37 C36 C35 1.4(10)
C38 C33 B1 O1 139.9(6)
C38 C33 B1 C27 -105.0(7)
C38 C33 B1 C21 19.8(9)
C15 C14 C9 Rh1 -124.7(5)
C15 C14 C9 N1 2.2(8)
C15 C14 C9 C10 -174.2(5)
C15 C14 C13 Rh1 123.5(6)
C15 C14 C13 C12 177.1(6)
C34 C33 B1 O1 -42.2(8)
C34 C33 B1 C27 72.8(7)
C34 C33 B1 C21 -162.3(6)
C14 C9 C10 Rh1 48.4(5)
C14 C9 C10 C11 -6.5(8)
C14 C9 C10 C16 173.3(6)
C5 C4 C3 C2 -29.5(9)
C1 C2 C3 C4 92.8(8)
C9 C14 C13 Rh1 -63.7(5)
C9 C14 C13 C12 -10.1(9)
C24 C25 C26 F1 176.1(6)
C24 C25 C26 C21 -0.9(10)
C10 C11 C12 Rh1 61.1(6)
C10 C11 C12 C13 5.9(10)
C33 C34 C35 F14 -177.7(6)
C33 C34 C35 C36 0.5(10)
C23 C24 C25 F2 179.9(6)
C23 C24 C25 C26 0.3(10)
C25 C24 C23 F4 -179.8(6)
C25 C24 C23 C22 -0.4(10)
C35 C34 C33 C38 -3.1(10)
C35 C34 C33 B1 178.8(6)
C4 C5 C6 Rh1 102.8(6)
C4 C5 C6 C7 -3.8(11)
C2 C1 C8 C7 -43.9(9)
C26 C21 C22 F5 178.6(5)
C26 C21 C22 C23 -1.6(9)
C26 C21 B1 O1 -78.0(7)
C26 C21 B1 C27 163.8(5)
C26 C21 B1 C33 43.1(8)
B1 C27 C28 F10 -3.1(10)
B1 C27 C28 C29 177.6(6)
B1 C27 C32 F6 2.3(10)
B1 C27 C32 C31 -177.0(6)
B1 C21 C22 F5 10.2(9)
B1 C21 C22 C23 -170.1(6)
B1 C21 C26 F1 -6.5(9)
B1 C21 C26 C25 170.4(6)
C12 C11 C10 Rh1 -61.2(6)
C12 C11 C10 C16 177.5(6)
C12 C11 C10 C9 -2.6(9)
C32 C27 C28 F10 178.4(6)
C32 C27 C28 C29 -1.0(10)
C32 C27 B1 O1 -179.3(6)
C32 C27 B1 C21 -62.0(8)
C32 C27 B1 C33 65.3(7)
C8 C1 C2 Rh1 102.0(7)
C8 C1 C2 C3 -3.6(11)
C8 C7 C6 Rh1 13.3(8)
C8 C7 C6 C5 96.3(8)
C6 C5 C4 C3 -47.5(9)
C6 C7 C8 C1 -33.0(8)
C13 C14 C9 Rh1 62.4(5)
C13 C14 C9 N1 -170.7(6)
C13 C14 C9 C10 12.9(9)

loop_
_twin_individual_id
_twin_individual_mass_fraction_refined
1 0.7753(14)
2 0.2247(14)
